data_7235214
loop_
_publ_author_name
'Mohan, Midhun'
'Maris, Thierry'
'Duong, Adam'

_publ_section_title
;
 Building coordination polymers using dipyridone ligands
;
_journal_issue 3
_journal_name_full CrystEngComm
_journal_page_first 441
_journal_page_last 447
_journal_paper_doi 10.1039/C9CE01725A
_journal_volume 22
_journal_year 2020
_chemical_formula_moiety 'C10 H8 N2 O2, 2(H2 O)'
_chemical_formula_sum 'C10 H12 N2 O4'
_chemical_formula_weight 224.22
_space_group_crystal_system monoclinic
_space_group_IT_number 14
_space_group_name_Hall '-P 2yn'
_space_group_name_H-M_alt 'P 1 21/n 1'
_atom_sites_solution_hydrogens mixed
_atom_sites_solution_primary dual
_audit_creation_date 2019-02-01
_audit_creation_method
;
Olex2 1.2
(compiled 2018.05.29 svn.r3508 for OlexSys, GUI svn.r5506)
;
_audit_update_record
;
2019-04-01 deposited with the CCDC.	2019-11-18 downloaded from the CCDC.
;
_cell_angle_alpha 90
_cell_angle_beta 91.476(13)
_cell_angle_gamma 90
_cell_formula_units_Z 2
_cell_length_a 8.9683(15)
_cell_length_b 3.8091(7)
_cell_length_c 14.749(3)
_cell_measurement_reflns_used 1383
_cell_measurement_temperature 100
_cell_measurement_theta_max 66.763
_cell_measurement_theta_min 5.842
_cell_volume 503.68(16)
_computing_cell_refinement
'SAINT (2013) V8.38A; Integration Software for Single Crystal Data. Bruker AXS Inc., Madison, WI 53719-1173.'
_computing_data_collection
;
APEX 2 (2013) Bruker AXS Inc., Madison, WI 53719-1173.
;
_computing_data_reduction
'SAINT (2013) V8.38A; Integration Software for Single Crystal Data. Bruker AXS Inc., Madison, WI 53719-1173.'
_computing_molecular_graphics 'Olex2 (Dolomanov et al., 2009)'
_computing_publication_material 'Olex2 (Dolomanov et al., 2009)'
_computing_structure_refinement 'XL (Sheldrick, 2008)'
_computing_structure_solution 'XT (Sheldrick, 2015)'
_diffrn_ambient_temperature 100
_diffrn_detector 'CCD area detector'
_diffrn_detector_area_resol_mean 8.3
_diffrn_detector_type 'Bruker Platinum 135 CCD Area Detector'
_diffrn_measured_fraction_theta_full 0.995
_diffrn_measured_fraction_theta_max 0.995
_diffrn_measurement_device 'k-geometry diffractometer'
_diffrn_measurement_device_type 'Bruker X8 Proteum'
_diffrn_measurement_method '\w scans'
_diffrn_radiation_collimation 'Focusing mirrors'
_diffrn_radiation_monochromator 'Helios Mirror Optics'
_diffrn_radiation_probe x-ray
_diffrn_radiation_type CuK\a
_diffrn_radiation_wavelength 1.54178
_diffrn_reflns_av_R_equivalents 0.0452
_diffrn_reflns_av_unetI/netI 0.0483
_diffrn_reflns_Laue_measured_fraction_full 0.995
_diffrn_reflns_Laue_measured_fraction_max 0.995
_diffrn_reflns_limit_h_max 10
_diffrn_reflns_limit_h_min -10
_diffrn_reflns_limit_k_max 4
_diffrn_reflns_limit_k_min -4
_diffrn_reflns_limit_l_max 17
_diffrn_reflns_limit_l_min -17
_diffrn_reflns_number 4085
_diffrn_reflns_point_group_measured_fraction_full 0.995
_diffrn_reflns_point_group_measured_fraction_max 0.995
_diffrn_reflns_theta_full 67.679
_diffrn_reflns_theta_max 67.687
_diffrn_reflns_theta_min 5.709
_diffrn_source 'Rotating-anode X-ray tube'
_diffrn_source_target Cu
_diffrn_source_type 'Bruker Microstar/FR591 generator'
_exptl_absorpt_coefficient_mu 0.980
_exptl_absorpt_correction_T_max 0.7529
_exptl_absorpt_correction_T_min 0.5322
_exptl_absorpt_correction_type multi-scan
_exptl_absorpt_process_details
'SADABS-2016/2 (Bruker,2016/2) was used for absorption correction. wR2(int) was 0.1046 before and 0.0608 after correction. The Ratio of minimum to maximum transmission is 0.7069. The \l/2 correction factor is Not present.'
_exptl_crystal_colour 'clear light Colorless'
_exptl_crystal_colour_lustre clear
_exptl_crystal_colour_modifier light
_exptl_crystal_colour_primary Colorless
_exptl_crystal_density_diffrn 1.478
_exptl_crystal_description needle
_exptl_crystal_F_000 236
_exptl_crystal_size_max 0.12
_exptl_crystal_size_mid 0.03
_exptl_crystal_size_min 0.03
_refine_diff_density_max 0.360
_refine_diff_density_min -0.337
_refine_diff_density_rms 0.095
_refine_ls_extinction_method none
_refine_ls_goodness_of_fit_ref 1.101
_refine_ls_hydrogen_treatment mixed
_refine_ls_matrix_type full
_refine_ls_number_parameters 82
_refine_ls_number_reflns 915
_refine_ls_number_restraints 3
_refine_ls_restrained_S_all 1.100
_refine_ls_R_factor_all 0.1054
_refine_ls_R_factor_gt 0.0696
_refine_ls_shift/su_max 0.000
_refine_ls_shift/su_mean 0.000
_refine_ls_structure_factor_coef Fsqd
_refine_ls_weighting_details 'w=1/[\s^2^(Fo^2^)+(0.1637P)^2^] where P=(Fo^2^+2Fc^2^)/3'
_refine_ls_weighting_scheme calc
_refine_ls_wR_factor_gt 0.2046
_refine_ls_wR_factor_ref 0.2481
_reflns_Friedel_coverage 0.000
_reflns_number_gt 606
_reflns_number_total 915
_reflns_threshold_expression 'I > 2\s(I)'
_cod_data_source_file c9ce01725a2.cif
_cod_data_source_block jw1184
_cod_depositor_comments
;
The following automatic conversions were performed:

data item '_diffrn_radiation_probe' value 'X-ray' was changed to
'x-ray' in accordance with the
/home/data/users/saulius/crontab/automatic-downloads/rss-feeds/RSC/lib/dictionaries/cif_core.dic
dictionary named 'cif_core.dic' version 2.4.2 last updated on
2011-04-26.

Automatic conversion script
Id: cif_fix_values 6909 2019-04-08 15:41:33Z antanas 

 Adding full bibliography for 7235213--7235215.cif.

 Adding full bibliography for 7235213--7235215.cif.
;
_cod_database_code 7235214
_shelx_shelxl_version_number 2018/3
_shelx_space_group_comment
;
The symmetry employed for this shelxl refinement is uniquely defined
by the following loop, which should always be used as a source of
symmetry information in preference to the above space-group names.
They are only intended as comments.
;
_shelx_estimated_absorpt_t_max 0.971
_shelx_estimated_absorpt_t_min 0.891
_olex2_refinement_description
;
1. Fixed Uiso
 At 1.2 times of:
  All C(H) groups, All N(H) groups
 At 1.5 times of:
  All O(H,H) groups
2. Restrained distances
 O2-H2A = O2-H2B
 0.85 with sigma of 0.02
 O2-H2A \\sim O2-H2B
 with sigma of 0.001
3.a Aromatic/amide H refined with riding coordinates:
 C2(H2), C3(H3), C5(H5)
;
_olex2_submission_special_instructions 'No special instructions were received'

loop_
_space_group_symop_operation_xyz
'x, y, z'
'-x+1/2, y+1/2, -z+1/2'
'-x, -y, -z'
'x-1/2, -y-1/2, z-1/2'

loop_
_atom_site_label
_atom_site_type_symbol
_atom_site_fract_x
_atom_site_fract_y
_atom_site_fract_z
_atom_site_U_iso_or_equiv
_atom_site_adp_type
_atom_site_occupancy
_atom_site_site_symmetry_order
_atom_site_calc_flag
_atom_site_refinement_flags_posn
O1 O 0.5000(3) 0.2027(7) 0.39250(18) 0.0338(8) Uani 1 1 d .
N1 N 0.6852(4) 0.2003(7) 0.5007(2) 0.0288(8) Uani 1 1 d .
H1 H 0.631(5) 0.097(12) 0.534(3) 0.035 Uiso 1 1 d R
C1 C 0.6316(4) 0.2870(9) 0.4164(2) 0.0285(9) Uani 1 1 d .
C2 C 0.7325(4) 0.4735(9) 0.3614(3) 0.0293(9) Uani 1 1 d .
H2 H 0.701826 0.544325 0.302059 0.035 Uiso 1 1 calc R
C3 C 0.8743(4) 0.5530(9) 0.3932(2) 0.0285(9) Uani 1 1 d .
H3 H 0.940601 0.674850 0.355043 0.034 Uiso 1 1 calc R
C4 C 0.9232(4) 0.4548(9) 0.4826(2) 0.0280(9) Uani 1 1 d .
C5 C 0.8248(4) 0.2771(9) 0.5330(2) 0.0271(9) Uani 1 1 d .
H5 H 0.853730 0.203867 0.592404 0.033 Uiso 1 1 calc R
O2 O 0.3621(3) 0.4869(9) 0.2406(2) 0.0520(10) Uani 1 1 d D
H2A H 0.397(5) 0.430(14) 0.2937(16) 0.078 Uiso 1 1 d DR
H2B H 0.305(4) 0.665(7) 0.251(4) 0.078 Uiso 1 1 d DR

loop_
_atom_site_aniso_label
_atom_site_aniso_U_11
_atom_site_aniso_U_22
_atom_site_aniso_U_33
_atom_site_aniso_U_23
_atom_site_aniso_U_13
_atom_site_aniso_U_12
O1 0.0263(15) 0.0398(14) 0.0350(15) -0.0002(11) -0.0034(11) -0.0023(11)
N1 0.0294(18) 0.0302(15) 0.0268(17) -0.0033(12) 0.0005(13) 0.0000(12)
C1 0.0251(19) 0.0297(17) 0.0307(19) -0.0041(14) 0.0020(15) 0.0003(14)
C2 0.0291(19) 0.0307(17) 0.0280(17) -0.0015(14) -0.0005(14) -0.0018(14)
C3 0.0276(19) 0.0301(17) 0.0280(19) -0.0019(14) 0.0036(15) -0.0012(13)
C4 0.027(2) 0.0269(15) 0.0304(19) -0.0047(14) -0.0014(15) 0.0024(13)
C5 0.0220(18) 0.0306(17) 0.0287(19) -0.0016(14) -0.0002(14) -0.0006(13)
O2 0.050(2) 0.073(2) 0.0325(16) -0.0040(16) -0.0066(14) 0.0095(17)

loop_
_atom_type_symbol
_atom_type_description
_atom_type_scat_dispersion_real
_atom_type_scat_dispersion_imag
_atom_type_scat_source
C C 0.0181 0.0091 'International Tables Vol C Tables 4.2.6.8 and 6.1.1.4'
H H 0.0000 0.0000 'International Tables Vol C Tables 4.2.6.8 and 6.1.1.4'
N N 0.0311 0.0180 'International Tables Vol C Tables 4.2.6.8 and 6.1.1.4'
O O 0.0492 0.0322 'International Tables Vol C Tables 4.2.6.8 and 6.1.1.4'

loop_
_geom_angle_atom_site_label_1
_geom_angle_atom_site_label_2
_geom_angle_atom_site_label_3
_geom_angle
_geom_angle_site_symmetry_3
C1 N1 H1 118(3) .
C5 N1 H1 117(3) .
C5 N1 C1 124.6(3) .
O1 C1 N1 119.9(4) .
O1 C1 C2 124.9(3) .
N1 C1 C2 115.3(3) .
C1 C2 H2 119.6 .
C3 C2 C1 120.8(3) .
C3 C2 H2 119.6 .
C2 C3 H3 119.5 .
C2 C3 C4 121.0(4) .
C4 C3 H3 119.5 .
C3 C4 C4 120.9(4) 3_766
C5 C4 C3 116.7(3) .
C5 C4 C4 122.4(4) 3_766
N1 C5 H5 119.2 .
C4 C5 N1 121.7(3) .
C4 C5 H5 119.2 .
H2A O2 H2B 104(5) .

loop_
_geom_bond_atom_site_label_1
_geom_bond_atom_site_label_2
_geom_bond_distance
_geom_bond_site_symmetry_2
O1 C1 1.264(4) .
N1 H1 0.80(5) .
N1 C1 1.363(5) .
N1 C5 1.359(4) .
C1 C2 1.421(5) .
C2 H2 0.9500 .
C2 C3 1.377(5) .
C3 H3 0.9500 .
C3 C4 1.429(5) .
C4 C4 1.497(6) 3_766
C4 C5 1.350(5) .
C5 H5 0.9500 .
O2 H2A 0.866(13) .
O2 H2B 0.866(13) .

loop_
_geom_hbond_atom_site_label_D
_geom_hbond_atom_site_label_H
_geom_hbond_atom_site_label_A
_geom_hbond_distance_DH
_geom_hbond_distance_HA
_geom_hbond_distance_DA
_geom_hbond_angle_DHA
_geom_hbond_site_symmetry_A
_geom_hbond_publ_flag
N1 H1 O1 0.80(5) 1.98(5) 2.781(4) 174(4) 3_656 yes
O2 H2A O1 0.866(13) 1.91(2) 2.753(4) 164(5) . yes
O2 H2B O2 0.866(13) 1.941(17) 2.788(5) 166(4) 2 yes

loop_
_geom_torsion_atom_site_label_1
_geom_torsion_atom_site_label_2
_geom_torsion_atom_site_label_3
_geom_torsion_atom_site_label_4
_geom_torsion
_geom_torsion_site_symmetry_1
_geom_torsion_site_symmetry_4
O1 C1 C2 C3 -179.8(3) . .
N1 C1 C2 C3 0.7(5) . .
C1 N1 C5 C4 0.9(5) . .
C1 C2 C3 C4 -0.9(5) . .
C2 C3 C4 C4 -179.2(4) . 3_766
C2 C3 C4 C5 1.1(5) . .
C3 C4 C5 N1 -1.0(5) . .
C4 C4 C5 N1 179.3(4) 3_766 .
C5 N1 C1 O1 179.8(3) . .
C5 N1 C1 C2 -0.7(5) . .
